data_1577441
loop_
_publ_author_name
'Vashisth, Kanika'
'Thornton, Ragene'
'Yoon, Bohak'
'Martin, Caleb Daniel'

_publ_section_title
;
 Bis(Carboranyl)boryl Anions
;
_journal_name_full 'Chemical Science'
_journal_paper_doi 10.1039/D6SC03158G
_journal_year 2026
_chemical_formula_moiety 'C6 H28 B21 K'
_chemical_formula_sum 'C6 H28 B21 K'
_chemical_formula_weight 366.39
_space_group_crystal_system orthorhombic
_space_group_IT_number 61
_space_group_name_Hall '-P 2ac 2ab'
_space_group_name_H-M_alt 'P b c a'
_symmetry_Int_Tables_number 61
_audit_block_doi 10.5517/ccdc.csd.cc2pb6dn
_audit_creation_date 2025-11-19
_audit_creation_method
;
Olex2 1.5
(compiled 2024.01.12 svn.r2f8d729c for OlexSys, GUI svn.r6928)
;
_audit_update_record
;
2025-11-20 deposited with the CCDC.	2026-06-19 downloaded from the CCDC.
;
_cell_angle_alpha 90
_cell_angle_beta 90
_cell_angle_gamma 90
_cell_formula_units_Z 8
_cell_length_a 13.5854(12)
_cell_length_b 13.7659(15)
_cell_length_c 22.604(2)
_cell_measurement_reflns_used 8279
_cell_measurement_temperature 423(2)
_cell_measurement_theta_max 27.04
_cell_measurement_theta_min 2.29
_cell_volume 4227.3(7)
_computing_cell_refinement 'Bruker SAINT'
_computing_data_collection 'Bruker APEX2'
_computing_data_reduction 'Bruker SAINT'
_computing_molecular_graphics 'Olex2 1.5 (Dolomanov et al., 2009)'
_computing_publication_material 'Olex2 1.5 (Dolomanov et al., 2009)'
_computing_structure_refinement 'olex2.refine 1.5 (Bourhis et al., 2015)'
_computing_structure_solution 'SHELXS-97 (Sheldrick 2008)'
_diffrn_ambient_temperature 423.15
_diffrn_measured_fraction_theta_full 0.9997
_diffrn_measured_fraction_theta_max 0.9985
_diffrn_measurement_device_type 'Bruker APEX-II CCD'
_diffrn_measurement_method '\f and \w scans'
_diffrn_radiation_type 'Mo K\a'
_diffrn_radiation_wavelength 0.71073
_diffrn_reflns_av_R_equivalents 0.0668
_diffrn_reflns_av_unetI/netI 0.0408
_diffrn_reflns_Laue_measured_fraction_full 0.9997
_diffrn_reflns_Laue_measured_fraction_max 0.9985
_diffrn_reflns_limit_h_max 16
_diffrn_reflns_limit_h_min -17
_diffrn_reflns_limit_k_max 17
_diffrn_reflns_limit_k_min -15
_diffrn_reflns_limit_l_max 28
_diffrn_reflns_limit_l_min -28
_diffrn_reflns_number 32749
_diffrn_reflns_point_group_measured_fraction_full 0.9997
_diffrn_reflns_point_group_measured_fraction_max 0.9985
_diffrn_reflns_theta_full 25.2417
_diffrn_reflns_theta_max 27.13
_diffrn_reflns_theta_min 2.29
_exptl_absorpt_coefficient_mu 0.241
_exptl_absorpt_correction_T_max 0.797
_exptl_absorpt_correction_T_min 0.763
_exptl_absorpt_correction_type multi-scan
_exptl_absorpt_process_details SADabs
_exptl_crystal_colour colourless
_exptl_crystal_colour_primary colourless
_exptl_crystal_density_diffrn 1.151
_exptl_crystal_description block
_exptl_crystal_F_000 1450.108
_exptl_crystal_size_max 0.496
_exptl_crystal_size_mid 0.401
_exptl_crystal_size_min 0.308
_refine_diff_density_max 0.5710
_refine_diff_density_min -0.3380
_refine_diff_density_rms 0.0787
_refine_ls_d_res_high 0.7792
_refine_ls_d_res_low 8.8902
_refine_ls_goodness_of_fit_ref 1.0479
_refine_ls_hydrogen_treatment mixed
_refine_ls_matrix_type full
_refine_ls_number_constraints 42
_refine_ls_number_parameters 275
_refine_ls_number_reflns 4667
_refine_ls_number_restraints 0
_refine_ls_restrained_S_all 1.0479
_refine_ls_R_factor_all 0.0617
_refine_ls_R_factor_gt 0.0497
_refine_ls_shift/su_max 0.0006
_refine_ls_shift/su_mean 0.0000
_refine_ls_structure_factor_coef Fsqd
_refine_ls_weighting_details 'w=1/[\s^2^(Fo^2^)+(0.0941P)^2^+2.3053P] where P=(Fo^2^+2Fc^2^)/3'
_refine_ls_weighting_scheme calc
_refine_ls_wR_factor_gt 0.1471
_refine_ls_wR_factor_ref 0.1633
_reflns_Friedel_coverage 0.0
_reflns_limit_h_max 17
_reflns_limit_h_min 0
_reflns_limit_k_max 17
_reflns_limit_k_min 0
_reflns_limit_l_max 28
_reflns_limit_l_min 0
_reflns_number_gt 3797
_reflns_number_total 4667
_reflns_threshold_expression I>=2u(I)
_cod_data_source_file d6sc03158g2.cif
_cod_data_source_block '[K][H2BMeoCb2]'
_cod_depositor_comments
;
The following automatic conversions were performed:

data item '_exptl_absorpt_correction_type' value 'MULTI-SCAN' was
changed to 'multi-scan' in accordance with the
/home/data/users/saulius/crontab/automatic-downloads/rss-feeds/RSC/lib/dictionaries/cif_core.dic
dictionary named 'cif_core.dic' version 2.4.2 last updated on
2011-04-26.

Automatic conversion script
Id: cif_fix_values 8170 2020-07-09 18:12:32Z antanas 
;
_cod_original_cell_volume 4227.2(7)
_cod_database_code 1577441
_olex2_refinement_description
;
1. Fixed Uiso
 At 1.2 times of:
  All B(H) groups
 At 1.5 times of:
  All C(H,H,H) groups
2.a Idealised Me refined as rotating group:
 C3(H3a,H3b,H3c), C6(H6a,H6b,H6c)
2.b Boron cage BH refined with riding coordinates:
 B21(H21), B14(H14), B19(H19), B16(H16), B13(H13), B15(H15), B20(H20),
 B18(H18), B4(H4), B10(H10), B11(H11), B7(H7), B2(H2), B6(H6), B5(H5), B17(H17),
  B12(H12)
;
_olex2_submission_special_instructions 'No special instructions were received'

loop_
_space_group_symop_id
_space_group_symop_operation_xyz
1 x,y,z
2 x+1/2,-y+1/2,-z
3 -x,y+1/2,-z+1/2
4 -x+1/2,-y,z+1/2
5 -x,-y,-z
6 -x-1/2,y-1/2,z
7 x,-y-1/2,z-1/2
8 x-1/2,y,-z-1/2

loop_
_atom_site_label
_atom_site_type_symbol
_atom_site_fract_x
_atom_site_fract_y
_atom_site_fract_z
_atom_site_U_iso_or_equiv
_atom_site_adp_type
_atom_site_occupancy
_atom_site_refinement_flags_posn
K1 K 0.31197(3) 0.57430(3) 0.60047(2) 0.03352(17) Uani 1.000000 .
C2 C 0.38854(13) 0.50833(13) 0.28019(8) 0.0247(4) Uani 1.000000 .
C1 C 0.43769(13) 0.40396(13) 0.30746(8) 0.0229(4) Uani 1.000000 .
C4 C 0.37500(13) 0.35743(12) 0.42573(8) 0.0215(4) Uani 1.000000 .
C3 C 0.35413(16) 0.58588(14) 0.32249(9) 0.0327(4) Uani 1.000000 .
H3a H 0.28359(17) 0.5847(8) 0.3249(5) 0.0491(7) Uiso 1.000000 GR
H3b H 0.3815(9) 0.5740(6) 0.36096(19) 0.0491(7) Uiso 1.000000 GR
H3c H 0.3754(10) 0.64835(17) 0.3086(4) 0.0491(7) Uiso 1.000000 GR
C5 C 0.36834(14) 0.24018(13) 0.45028(8) 0.0253(4) Uani 1.000000 .
C6 C 0.43248(16) 0.16349(14) 0.42140(10) 0.0338(4) Uani 1.000000 .
H6a H 0.4097(7) 0.10012(14) 0.4327(6) 0.0507(7) Uiso 1.000000 GR
H6b H 0.4290(9) 0.1701(8) 0.37917(10) 0.0507(7) Uiso 1.000000 GR
H6c H 0.4994(3) 0.1717(7) 0.4341(6) 0.0507(7) Uiso 1.000000 GR
B21 B 0.41489(17) 0.44782(18) 0.16439(10) 0.0319(5) Uani 1.000000 .
H21 H 0.40680(17) 0.46170(18) 0.11671(10) 0.0383(6) Uiso 1.000000 R
B17 B 0.44270(16) 0.54217(18) 0.21483(10) 0.0310(5) Uani 1.000000 .
B1 B 0.46135(14) 0.38987(15) 0.37825(9) 0.0234(4) Uani 1.000000 .
B3 B 0.35420(15) 0.43271(15) 0.48517(9) 0.0238(4) Uani 1.000000 .
B14 B 0.41106(17) 0.31054(16) 0.26040(9) 0.0283(4) Uani 1.000000 .
H14 H 0.40103(17) 0.23521(16) 0.27548(9) 0.0340(5) Uiso 1.000000 R
B19 B 0.46807(18) 0.33842(18) 0.19124(10) 0.0342(5) Uani 1.000000 .
H19 H 0.49471(18) 0.28161(18) 0.16099(10) 0.0410(6) Uiso 1.000000 R
B16 B 0.32550(16) 0.48699(16) 0.21654(9) 0.0272(4) Uani 1.000000 .
H16 H 0.25909(16) 0.52706(16) 0.20315(9) 0.0326(5) Uiso 1.000000 R
B13 B 0.52817(16) 0.36587(18) 0.25899(10) 0.0308(5) Uani 1.000000 .
H13 H 0.59468(16) 0.32676(18) 0.27323(10) 0.0369(6) Uiso 1.000000 R
B12 B 0.51231(15) 0.49077(17) 0.27370(10) 0.0290(5) Uani 1.000000 .
B15 B 0.32293(15) 0.40213(16) 0.27551(9) 0.0248(4) Uani 1.000000 .
H15 H 0.25524(15) 0.38763(16) 0.30071(9) 0.0298(5) Uiso 1.000000 R
B20 B 0.34061(17) 0.36052(17) 0.20234(10) 0.0298(5) Uani 1.000000 .
H20 H 0.28410(17) 0.31751(17) 0.17934(10) 0.0358(6) Uiso 1.000000 R
B18 B 0.53147(17) 0.45089(19) 0.20001(10) 0.0346(5) Uani 1.000000 .
H18 H 0.59974(17) 0.46704(19) 0.17576(10) 0.0415(6) Uiso 1.000000 R
B4 B 0.26092(15) 0.40921(15) 0.43271(9) 0.0237(4) Uani 1.000000 .
H4 H 0.23372(15) 0.46610(15) 0.40269(9) 0.0284(5) Uiso 1.000000 R
B10 B 0.18131(15) 0.31904(17) 0.46191(10) 0.0285(5) Uani 1.000000 .
H10 H 0.10244(15) 0.31689(17) 0.45096(10) 0.0342(5) Uiso 1.000000 R
B11 B 0.22686(17) 0.28753(17) 0.53370(10) 0.0309(5) Uani 1.000000 .
H11 H 0.17709(17) 0.26507(17) 0.56956(10) 0.0371(6) Uiso 1.000000 R
B7 B 0.34611(17) 0.23549(16) 0.52440(10) 0.0299(5) Uani 1.000000 .
H7 H 0.37451(17) 0.17854(16) 0.55396(10) 0.0359(6) Uiso 1.000000 R
B8 B 0.33487(17) 0.35709(17) 0.54768(10) 0.0285(4) Uani 1.000000 .
B2 B 0.42451(16) 0.32586(15) 0.49385(9) 0.0249(4) Uani 1.000000 .
H2 H 0.50407(16) 0.32768(15) 0.50282(9) 0.0299(5) Uiso 1.000000 R
B6 B 0.25201(17) 0.21184(16) 0.47177(10) 0.0304(5) Uani 1.000000 .
H6 H 0.21911(17) 0.13922(16) 0.46718(10) 0.0365(6) Uiso 1.000000 R
B5 B 0.27322(15) 0.28694(15) 0.40966(9) 0.0254(4) Uani 1.000000 .
H5 H 0.25534(15) 0.26318(15) 0.36445(9) 0.0305(5) Uiso 1.000000 R
B9 B 0.23245(16) 0.40895(16) 0.50950(10) 0.0279(5) Uani 1.000000 .
H1a H 0.5233(15) 0.3338(14) 0.3791(9) 0.022(5) Uiso 1.000000 .
H9 H 0.1899(16) 0.4651(17) 0.5296(10) 0.032(6) Uiso 1.000000 .
H1b H 0.4942(15) 0.4639(15) 0.3951(9) 0.024(5) Uiso 1.000000 .
H3 H 0.3945(15) 0.5029(15) 0.4846(9) 0.026(5) Uiso 1.000000 .
H8 H 0.3549(17) 0.3758(17) 0.5903(10) 0.034(6) Uiso 1.000000 .
H17 H 0.45276(16) 0.61782(18) 0.20038(10) 0.0372(6) Uiso 1.000000 R
H12 H 0.56745(15) 0.53329(17) 0.29818(10) 0.0348(5) Uiso 1.000000 R

loop_
_atom_site_aniso_label
_atom_site_aniso_U_11
_atom_site_aniso_U_22
_atom_site_aniso_U_33
_atom_site_aniso_U_12
_atom_site_aniso_U_13
_atom_site_aniso_U_23
K1 0.0259(3) 0.0379(3) 0.0367(3) -0.00036(16) 0.00157(17) -0.00513(18)
C2 0.0227(9) 0.0253(9) 0.0259(9) 0.0010(7) -0.0003(7) 0.0013(7)
C1 0.0202(8) 0.0268(9) 0.0217(8) 0.0017(7) 0.0012(7) 0.0011(7)
C4 0.0207(8) 0.0225(8) 0.0213(8) -0.0011(6) -0.0014(7) 0.0001(6)
C3 0.0373(11) 0.0276(10) 0.0332(10) 0.0020(8) 0.0032(9) -0.0023(8)
C5 0.0264(9) 0.0234(9) 0.0262(9) -0.0015(7) 0.0001(7) 0.0012(7)
C6 0.0386(11) 0.0253(9) 0.0376(11) 0.0029(8) 0.0035(9) -0.0024(8)
B21 0.0320(11) 0.0422(12) 0.0216(10) 0.0060(10) -0.0004(8) 0.0007(9)
B17 0.0279(11) 0.0364(12) 0.0288(11) -0.0019(9) 0.0013(8) 0.0064(9)
B1 0.0188(9) 0.0297(10) 0.0218(9) -0.0025(8) 0.0006(7) 0.0006(8)
B3 0.0251(10) 0.0258(10) 0.0207(9) -0.0003(8) -0.0006(8) -0.0021(7)
B14 0.0314(11) 0.0291(10) 0.0245(10) 0.0057(9) -0.0006(8) -0.0029(8)
B19 0.0375(12) 0.0401(12) 0.0251(11) 0.0116(10) 0.0033(9) -0.0018(9)
B16 0.0251(10) 0.0312(11) 0.0253(10) 0.0024(8) -0.0029(8) 0.0014(8)
B13 0.0242(10) 0.0416(12) 0.0266(11) 0.0086(9) 0.0049(8) 0.0033(9)
B12 0.0211(10) 0.0374(12) 0.0285(10) -0.0020(8) 0.0017(8) 0.0061(9)
B15 0.0215(10) 0.0284(10) 0.0245(10) -0.0012(8) -0.0016(8) -0.0000(8)
B20 0.0348(11) 0.0318(11) 0.0229(10) 0.0032(9) -0.0046(9) -0.0040(8)
B18 0.0261(11) 0.0508(14) 0.0269(11) 0.0055(10) 0.0069(9) 0.0084(10)
B4 0.0190(9) 0.0285(10) 0.0236(9) 0.0004(8) -0.0004(8) -0.0008(8)
B10 0.0218(10) 0.0350(12) 0.0287(11) -0.0059(8) 0.0028(8) 0.0007(9)
B11 0.0316(11) 0.0340(11) 0.0270(10) -0.0035(9) 0.0056(9) 0.0045(9)
B7 0.0341(11) 0.0297(11) 0.0259(10) 0.0002(9) 0.0022(9) 0.0064(8)
B8 0.0318(11) 0.0321(11) 0.0215(10) 0.0010(9) 0.0005(8) 0.0005(8)
B2 0.0266(10) 0.0258(10) 0.0223(9) 0.0000(8) -0.0024(8) 0.0016(8)
B6 0.0314(11) 0.0287(11) 0.0312(11) -0.0078(9) 0.0034(9) 0.0035(9)
B5 0.0241(10) 0.0269(10) 0.0252(10) -0.0054(8) -0.0015(8) 0.0000(8)
B9 0.0254(11) 0.0326(11) 0.0258(10) 0.0017(8) 0.0044(8) 0.0000(8)

loop_
_atom_type_symbol
_atom_type_scat_dispersion_real
_atom_type_scat_dispersion_imag
_atom_type_scat_Cromer_Mann_a1
_atom_type_scat_Cromer_Mann_a2
_atom_type_scat_Cromer_Mann_a3
_atom_type_scat_Cromer_Mann_a4
_atom_type_scat_Cromer_Mann_b1
_atom_type_scat_Cromer_Mann_b2
_atom_type_scat_Cromer_Mann_b3
_atom_type_scat_Cromer_Mann_b4
_atom_type_scat_Cromer_Mann_c
_atom_type_scat_source
_atom_type_scat_dispersion_source
B 0.00156 0.00068 2.05450 1.33260 1.09790 0.70680 23.21850 1.02100 60.34980 0.14030 -0.19320 'International Tables Volume C Table 6.1.1.4 (pp. 500-502)' 'Brennan, Cowan, Rev. Sci. Instrum., 1992, 63, 850'
C 0.00313 0.00162 2.31000 1.02000 1.58860 0.86500 20.84390 10.20750 0.56870 51.65120 0.21560 'International Tables Volume C Table 6.1.1.4 (pp. 500-502)' 'Brennan, Cowan, Rev. Sci. Instrum., 1992, 63, 850'
H 0.00000 0.00000 0.49300 0.32291 0.14019 0.04081 10.51090 26.12570 3.14236 57.79970 0.00304 'International Tables Volume C Table 6.1.1.4 (pp. 500-502)' 'Brennan, Cowan, Rev. Sci. Instrum., 1992, 63, 850'
K 0.20133 0.25084 8.21860 7.43980 1.05190 0.86590 12.79490 0.77480 213.18700 41.68410 1.42280 'International Tables Volume C Table 6.1.1.4 (pp. 500-502)' 'Brennan, Cowan, Rev. Sci. Instrum., 1992, 63, 850'

loop_
_citation_id
_citation_doi
_citation_year
1 10.26434/chemrxiv-2025-04xgt 2025

loop_
_geom_angle_atom_site_label_1
_geom_angle_atom_site_label_2
_geom_angle_atom_site_label_3
_geom_angle
_geom_angle_site_symmetry_1
_geom_angle_site_symmetry_3
_geom_angle_publ_flag
H21 K1 B21 18.430(14) 4_565 4_565 ?
B1 K1 B21 146.05(5) 5_666 4_565 ?
B1 K1 H21 164.28(6) 5_666 4_565 ?
B3 K1 B21 115.94(6) . 4_565 ?
B3 K1 H21 99.73(6) . 4_565 ?
B3 K1 B1 92.46(5) . 5_666 ?
B16 K1 B21 30.49(5) 4_565 4_565 ?
B16 K1 H21 46.69(6) 4_565 4_565 ?
B16 K1 B1 117.84(5) 4_565 5_666 ?
B16 K1 B3 124.71(5) 4_565 . ?
H16 K1 B21 46.58(6) 4_565 4_565 ?
H16 K1 H21 59.62(6) 4_565 4_565 ?
H16 K1 B1 106.29(6) 4_565 5_666 ?
H16 K1 B3 114.12(6) 4_565 . ?
H16 K1 B16 18.637(14) 4_565 4_565 ?
B20 K1 B21 31.06(6) 4_565 4_565 ?
B20 K1 H21 47.92(6) 4_565 4_565 ?
B20 K1 B1 118.35(6) 4_565 5_666 ?
B20 K1 B3 147.00(6) 4_565 . ?
B20 K1 B16 31.50(6) 4_565 4_565 ?
B20 K1 H16 48.92(6) 4_565 4_565 ?
H20 K1 B21 47.56(7) 4_565 4_565 ?
H20 K1 H21 62.01(7) 4_565 4_565 ?
H20 K1 B1 106.78(7) 4_565 5_666 ?
H20 K1 B3 160.46(7) 4_565 . ?
H20 K1 B16 48.67(6) 4_565 4_565 ?
H20 K1 H16 64.32(7) 4_565 4_565 ?
H20 K1 B20 18.574(17) 4_565 4_565 ?
B11 K1 B21 97.29(6) 6_665 4_565 ?
B11 K1 H21 92.49(6) 6_665 4_565 ?
B11 K1 B1 94.91(6) 6_665 5_666 ?
B11 K1 B3 100.91(5) 6_665 . ?
B11 K1 B16 119.33(6) 6_665 4_565 ?
B11 K1 H16 137.54(6) 6_665 4_565 ?
B11 K1 B20 88.66(6) 6_665 4_565 ?
B11 K1 H20 74.57(6) 6_665 4_565 ?
H11 K1 B21 104.11(6) 6_665 4_565 ?
H11 K1 H21 104.01(7) 6_665 4_565 ?
H11 K1 B1 80.50(6) 6_665 5_666 ?
H11 K1 B3 110.93(6) 6_665 . ?
H11 K1 B16 118.52(6) 6_665 4_565 ?
H11 K1 H16 133.94(7) 6_665 4_565 ?
H11 K1 B20 87.13(6) 6_665 4_565 ?
H11 K1 H20 70.07(7) 6_665 4_565 ?
H11 K1 B11 17.313(15) 6_665 6_665 ?
B7 K1 B21 73.36(5) 6_665 4_565 ?
B7 K1 H21 64.30(6) 6_665 4_565 ?
B7 K1 B1 124.68(5) 6_665 5_666 ?
B7 K1 B3 95.29(5) 6_665 . ?
B7 K1 B16 101.63(5) 6_665 4_565 ?
B7 K1 H16 119.56(6) 6_665 4_565 ?
B7 K1 B20 77.42(6) 6_665 4_565 ?
B7 K1 H20 71.16(6) 6_665 4_565 ?
B7 K1 B11 29.90(5) 6_665 6_665 ?
B7 K1 H11 45.77(6) 6_665 6_665 ?
B8 K1 B21 99.23(6) . 4_565 ?
B8 K1 H21 89.31(6) . 4_565 ?
B8 K1 B1 96.13(6) . 5_666 ?
B8 K1 B3 31.47(5) . . ?
B8 K1 B16 96.34(6) . 4_565 ?
B8 K1 H16 83.19(6) . 4_565 ?
B8 K1 B20 125.62(6) . 4_565 ?
B8 K1 H20 144.16(7) . 4_565 ?
B8 K1 B11 131.34(6) . 6_665 ?
B8 K1 H11 142.38(6) . 6_665 ?
B8 K1 B7 117.35(6) . 6_665 ?
B6 K1 B21 99.89(5) 6_665 4_565 ?
B6 K1 H21 86.96(6) 6_665 4_565 ?
B6 K1 B1 106.16(5) 6_665 5_666 ?
B6 K1 B3 73.33(5) 6_665 . ?
B6 K1 B16 129.68(5) 6_665 4_565 ?
B6 K1 H16 146.26(6) 6_665 4_565 ?
B6 K1 B20 106.09(5) 6_665 4_565 ?
B6 K1 H20 97.43(6) 6_665 4_565 ?
B6 K1 B11 29.53(5) 6_665 6_665 ?
B6 K1 H11 45.09(6) 6_665 6_665 ?
B6 K1 B7 28.92(5) 6_665 6_665 ?
B6 K1 B8 102.28(5) 6_665 . ?
B9 K1 B21 84.57(6) . 4_565 ?
B9 K1 H21 68.71(6) . 4_565 ?
B9 K1 B1 122.00(6) . 5_666 ?
B9 K1 B3 31.37(5) . . ?
B9 K1 B16 97.73(5) . 4_565 ?
B9 K1 H16 93.39(6) . 4_565 ?
B9 K1 B20 115.63(6) . 4_565 ?
B9 K1 H20 130.66(7) . 4_565 ?
B9 K1 B11 106.07(6) . 6_665 ?
B9 K1 H11 122.09(6) . 6_665 ?
B9 K1 B7 85.99(6) . 6_665 ?
B9 K1 B8 31.97(6) . . ?
B9 K1 B6 77.04(6) . 6_665 ?
H1a K1 B21 137.8(4) 5_666 4_565 ?
H1a K1 H21 153.7(4) 5_666 4_565 ?
H1a K1 B1 20.2(4) 5_666 5_666 ?
H1a K1 B3 106.0(4) 5_666 . ?
H1a K1 B16 117.7(4) 5_666 4_565 ?
H1a K1 H16 112.4(4) 5_666 4_565 ?
H1a K1 B20 106.8(4) 5_666 4_565 ?
H1a K1 H20 91.8(4) 5_666 4_565 ?
H1a K1 B11 77.8(4) 5_666 6_665 ?
H1a K1 H11 62.0(4) 5_666 6_665 ?
H1a K1 B7 107.6(4) 5_666 6_665 ?
H1a K1 B8 115.5(4) 5_666 . ?
H1a K1 B6 95.5(4) 5_666 6_665 ?
H1a K1 B9 137.3(4) 5_666 . ?
H9 K1 B21 69.8(5) . 4_565 ?
H9 K1 H21 52.5(5) . 4_565 ?
H9 K1 B1 139.6(5) . 5_666 ?
H9 K1 B3 47.4(5) . . ?
H9 K1 B16 89.0(5) . 4_565 ?
H9 K1 H16 90.2(5) . 4_565 ?
H9 K1 B20 100.4(5) . 4_565 ?
H9 K1 H20 113.6(5) . 4_565 ?
H9 K1 B11 97.0(5) . 6_665 ?
H9 K1 H11 114.2(5) . 6_665 ?
H9 K1 B7 72.2(5) . 6_665 ?
H9 K1 B8 48.6(5) . . ?
H9 K1 B6 70.7(5) . 6_665 ?
H9 K1 B9 18.1(5) . . ?
H9 K1 H1a 152.1(6) . 5_666 ?
H1b K1 B21 148.2(4) 5_666 4_565 ?
H1b K1 H21 157.4(4) 5_666 4_565 ?
H1b K1 B1 21.3(4) 5_666 5_666 ?
H1b K1 B3 75.2(4) 5_666 . ?
H1b K1 B16 118.1(4) 5_666 4_565 ?
H1b K1 H16 101.7(4) 5_666 4_565 ?
H1b K1 B20 131.1(4) 5_666 4_565 ?
H1b K1 H20 124.3(4) 5_666 4_565 ?
H1b K1 B11 110.1(4) 5_666 6_665 ?
H1b K1 H11 98.3(4) 5_666 6_665 ?
H1b K1 B7 137.5(4) 5_666 6_665 ?
H1b K1 B8 74.8(4) 5_666 . ?
H1b K1 B6 111.9(4) 5_666 6_665 ?
H1b K1 B9 102.3(4) 5_666 . ?
H1b K1 H1a 41.3(6) 5_666 5_666 ?
H1b K1 H9 120.4(6) 5_666 . ?
H3 K1 B21 132.4(4) . 4_565 ?
H3 K1 H21 114.6(4) . 4_565 ?
H3 K1 B1 79.7(4) . 5_666 ?
H3 K1 B3 19.6(4) . . ?
H3 K1 B16 144.2(4) . 4_565 ?
H3 K1 H16 131.9(4) . 4_565 ?
H3 K1 B20 161.8(4) . 4_565 ?
H3 K1 H20 161.1(4) . 4_565 ?
H3 K1 B11 87.3(4) . 6_665 ?
H3 K1 H11 94.1(4) . 6_665 ?
H3 K1 B7 90.5(4) . 6_665 ?
H3 K1 B8 48.9(4) . . ?
H3 K1 B6 63.7(4) . 6_665 ?
H3 K1 B9 49.1(4) . . ?
H3 K1 H1a 89.6(6) . 5_666 ?
H3 K1 H9 62.6(6) . . ?
H3 K1 H1b 66.7(6) . 5_666 ?
H8 K1 B21 97.8(5) . 4_565 ?
H8 K1 H21 93.1(5) . 4_565 ?
H8 K1 B1 87.8(5) . 5_666 ?
H8 K1 B3 47.5(5) . . ?
H8 K1 B16 86.2(5) . 4_565 ?
H8 K1 H16 70.3(5) . 4_565 ?
H8 K1 B20 117.6(5) . 4_565 ?
H8 K1 H20 134.6(5) . 4_565 ?
H8 K1 B11 148.4(5) . 6_665 ?
H8 K1 H11 155.2(5) . 6_665 ?
H8 K1 B7 134.3(5) . 6_665 ?
H8 K1 B8 17.9(5) . . ?
H8 K1 B6 120.0(5) . 6_665 ?
H8 K1 B9 48.3(5) . . ?
H8 K1 H1a 108.0(6) . 5_666 ?
H8 K1 H9 63.0(7) . . ?
H8 K1 H1b 66.9(7) . 5_666 ?
H8 K1 H3 62.2(6) . . ?
C3 C2 C1 119.36(15) . . ?
B17 C2 C1 111.93(14) . . ?
B17 C2 C3 119.15(16) . . ?
B16 C2 C1 111.02(14) . . ?
B16 C2 C3 120.20(16) . . ?
B16 C2 B17 62.23(12) . . ?
B12 C2 C1 61.58(11) . . ?
B12 C2 C3 117.43(16) . . ?
B12 C2 B17 62.70(12) . . ?
B12 C2 B16 113.55(15) . . ?
B15 C2 C1 60.41(11) . . ?
B15 C2 C3 118.78(15) . . ?
B15 C2 B17 113.66(15) . . ?
B15 C2 B16 62.54(12) . . ?
B15 C2 B12 112.72(14) . . ?
B1 C1 C2 121.98(14) . . ?
B14 C1 C2 109.11(14) . . ?
B14 C1 B1 123.99(15) . . ?
B13 C1 C2 107.81(14) . . ?
B13 C1 B1 116.26(14) . . ?
B13 C1 B14 61.79(13) . . ?
B12 C1 C2 59.35(11) . . ?
B12 C1 B1 113.17(14) . . ?
B12 C1 B14 111.52(15) . . ?
B12 C1 B13 61.10(13) . . ?
B15 C1 C2 60.24(11) . . ?
B15 C1 B1 125.79(14) . . ?
B15 C1 B14 62.29(12) . . ?
B15 C1 B13 111.99(14) . . ?
B15 C1 B12 110.71(14) . . ?
B1 C4 C5 120.26(14) . . ?
B3 C4 C5 107.86(13) . . ?
B3 C4 B1 117.48(14) . . ?
B4 C4 C5 108.37(13) . . ?
B4 C4 B1 126.15(14) . . ?
B4 C4 B3 61.89(11) . . ?
B2 C4 C5 59.74(11) . . ?
B2 C4 B1 111.65(14) . . ?
B2 C4 B3 61.41(11) . . ?
B2 C4 B4 111.91(14) . . ?
B5 C4 C5 59.71(11) . . ?
B5 C4 B1 125.71(14) . . ?
B5 C4 B3 111.78(14) . . ?
B5 C4 B4 61.91(11) . . ?
B5 C4 B2 110.86(13) . . ?
H3a C3 C2 109.5 . . ?
H3b C3 C2 109.5 . . ?
H3b C3 H3a 109.5 . . ?
H3c C3 C2 109.5 . . ?
H3c C3 H3a 109.5 . . ?
H3c C3 H3b 109.5 . . ?
C6 C5 C4 119.16(15) . . ?
B7 C5 C4 111.37(14) . . ?
B7 C5 C6 119.92(16) . . ?
B2 C5 C4 60.90(11) . . ?
B2 C5 C6 118.04(16) . . ?
B2 C5 B7 62.63(12) . . ?
B6 C5 C4 111.03(14) . . ?
B6 C5 C6 119.86(16) . . ?
B6 C5 B7 62.95(13) . . ?
B6 C5 B2 114.04(15) . . ?
B5 C5 C4 60.69(11) . . ?
B5 C5 C6 117.71(16) . . ?
B5 C5 B7 114.08(15) . . ?
B5 C5 B2 112.66(14) . . ?
B5 C5 B6 62.43(12) . . ?
H6a C6 C5 109.5 . . ?
H6b C6 C5 109.5 . . ?
H6b C6 H6a 109.5 . . ?
H6c C6 C5 109.5 . . ?
H6c C6 H6a 109.5 . . ?
H6c C6 H6b 109.5 . . ?
H21 B21 K1 60.73(4) . 4_564 ?
B17 B21 K1 122.04(12) . 4_564 ?
B17 B21 H21 121.69(11) . . ?
B19 B21 K1 115.82(14) . 4_564 ?
B19 B21 H21 121.49(10) . . ?
B19 B21 B17 108.37(16) . . ?
B16 B21 K1 72.01(10) . 4_564 ?
B16 B21 H21 121.95(10) . . ?
B16 B21 B17 59.70(12) . . ?
B16 B21 B19 107.97(16) . . ?
B20 B21 K1 68.53(10) . 4_564 ?
B20 B21 H21 122.02(10) . . ?
B20 B21 B17 107.74(15) . . ?
B20 B21 B19 59.75(13) . . ?
B20 B21 B16 59.99(13) . . ?
B18 B21 K1 175.83(14) . 4_564 ?
B18 B21 H21 121.92(10) . . ?
B18 B21 B17 60.01(13) . . ?
B18 B21 B19 60.21(14) . . ?
B18 B21 B16 107.54(15) . . ?
B18 B21 B20 107.55(16) . . ?
B21 H21 K1 100.84(4) . 4_564 ?
B21 B17 C2 105.32(16) . . ?
B16 B17 C2 58.47(11) . . ?
B16 B17 B21 60.35(13) . . ?
B12 B17 C2 58.38(11) . . ?
B12 B17 B21 107.68(16) . . ?
B12 B17 B16 106.98(15) . . ?
B18 B17 C2 105.19(15) . . ?
B18 B17 B21 60.22(14) . . ?
B18 B17 B16 108.22(17) . . ?
B18 B17 B12 59.88(13) . . ?
H17 B17 C2 124.50(10) . . ?
H17 B17 B21 122.01(11) . . ?
H17 B17 B16 121.74(10) . . ?
H17 B17 B12 122.18(11) . . ?
H17 B17 B18 122.02(11) . . ?
C1 B1 K1 108.71(11) . 5_666 ?
C4 B1 K1 129.52(11) . 5_666 ?
C4 B1 C1 121.71(15) . . ?
H1a B1 K1 52.0(10) . 5_666 ?
H1a B1 C1 103.9(10) . . ?
H1a B1 C4 109.2(10) . . ?
H1b B1 K1 56.2(10) . 5_666 ?
H1b B1 C1 106.6(10) . . ?
H1b B1 C4 107.1(10) . . ?
H1b B1 H1a 107.5(15) . . ?
C4 B3 K1 179.00(12) . . ?
B4 B3 K1 120.88(11) . . ?
B4 B3 C4 58.86(11) . . ?
B8 B3 K1 72.09(10) . . ?
B8 B3 C4 107.02(14) . . ?
B8 B3 B4 108.73(15) . . ?
B2 B3 K1 119.86(11) . . ?
B2 B3 C4 59.72(11) . . ?
B2 B3 B4 108.09(14) . . ?
B2 B3 B8 60.17(12) . . ?
B9 B3 K1 72.68(10) . . ?
B9 B3 C4 106.52(14) . . ?
B9 B3 B4 60.33(12) . . ?
B9 B3 B8 60.46(12) . . ?
B9 B3 B2 108.46(15) . . ?
H3 B3 K1 65.3(11) . . ?
H3 B3 C4 115.7(11) . . ?
H3 B3 B4 120.3(11) . . ?
H3 B3 B8 126.3(11) . . ?
H3 B3 B2 117.4(11) . . ?
H3 B3 B9 128.6(11) . . ?
H14 B14 C1 122.91(9) . . ?
B19 B14 C1 106.95(16) . . ?
B19 B14 H14 121.82(10) . . ?
B13 B14 C1 59.68(12) . . ?
B13 B14 H14 121.63(10) . . ?
B13 B14 B19 60.03(13) . . ?
B15 B14 C1 59.15(11) . . ?
B15 B14 H14 121.83(10) . . ?
B15 B14 B19 107.98(15) . . ?
B15 B14 B13 107.80(15) . . ?
B20 B14 C1 106.54(15) . . ?
B20 B14 H14 122.06(11) . . ?
B20 B14 B19 60.02(13) . . ?
B20 B14 B13 107.90(16) . . ?
B20 B14 B15 59.95(12) . . ?
B14 B19 B21 107.74(15) . . ?
H19 B19 B21 121.59(10) . . ?
H19 B19 B14 122.27(10) . . ?
B13 B19 B21 107.52(17) . . ?
B13 B19 B14 59.36(12) . . ?
B13 B19 H19 122.41(10) . . ?
B20 B19 B21 60.44(13) . . ?
B20 B19 B14 59.37(13) . . ?
B20 B19 H19 122.03(11) . . ?
B20 B19 B13 106.86(15) . . ?
B18 B19 B21 59.90(13) . . ?
B18 B19 B14 107.38(16) . . ?
B18 B19 H19 121.84(10) . . ?
B18 B19 B13 59.82(13) . . ?
B18 B19 B20 107.85(16) . . ?
C2 B16 K1 173.42(13) . 4_564 ?
B21 B16 K1 77.50(10) . 4_564 ?
B21 B16 C2 105.65(15) . . ?
B17 B16 K1 126.73(12) . 4_564 ?
B17 B16 C2 59.30(12) . . ?
B17 B16 B21 59.95(13) . . ?
H16 B16 K1 56.65(4) . 4_564 ?
H16 B16 C2 124.01(9) . . ?
H16 B16 B21 122.04(10) . . ?
H16 B16 B17 121.21(10) . . ?
B15 B16 K1 114.49(11) . 4_564 ?
B15 B16 C2 59.16(11) . . ?
B15 B16 B21 108.21(15) . . ?
B15 B16 B17 108.53(15) . . ?
B15 B16 H16 121.41(10) . . ?
B20 B16 K1 71.04(10) . 4_564 ?
B20 B16 C2 105.26(14) . . ?
B20 B16 B21 60.34(13) . . ?
B20 B16 B17 108.22(16) . . ?
B20 B16 H16 122.33(10) . . ?
B20 B16 B15 59.60(12) . . ?
B16 H16 K1 104.72(4) . 4_564 ?
B14 B13 C1 58.54(11) . . ?
B19 B13 C1 106.52(15) . . ?
B19 B13 B14 60.61(13) . . ?
H13 B13 C1 123.18(9) . . ?
H13 B13 B14 121.61(10) . . ?
H13 B13 B19 121.72(10) . . ?
B12 B13 C1 59.87(12) . . ?
B12 B13 B14 107.89(15) . . ?
B12 B13 B19 108.28(16) . . ?
B12 B13 H13 121.47(10) . . ?
B18 B13 C1 107.11(15) . . ?
B18 B13 B14 108.73(16) . . ?
B18 B13 B19 60.28(14) . . ?
B18 B13 H13 121.46(10) . . ?
B18 B13 B12 60.13(13) . . ?
C1 B12 C2 59.07(11) . . ?
B17 B12 C2 58.92(12) . . ?
B17 B12 C1 106.91(15) . . ?
B13 B12 C2 105.95(15) . . ?
B13 B12 C1 59.03(12) . . ?
B13 B12 B17 108.15(16) . . ?
B18 B12 C2 105.63(15) . . ?
B18 B12 C1 106.52(16) . . ?
B18 B12 B17 59.90(13) . . ?
B18 B12 B13 60.22(13) . . ?
H12 B12 C2 123.57(10) . . ?
H12 B12 C1 122.73(10) . . ?
H12 B12 B17 121.77(11) . . ?
H12 B12 B13 122.02(10) . . ?
H12 B12 B18 122.51(11) . . ?
C1 B15 C2 59.35(11) . . ?
B14 B15 C2 105.50(15) . . ?
B14 B15 C1 58.56(11) . . ?
B16 B15 C2 58.30(11) . . ?
B16 B15 C1 106.77(14) . . ?
B16 B15 B14 108.10(15) . . ?
H15 B15 C2 123.85(9) . . ?
H15 B15 C1 122.92(9) . . ?
H15 B15 B14 122.38(10) . . ?
H15 B15 B16 121.70(10) . . ?
B20 B15 C2 105.27(15) . . ?
B20 B15 C1 105.96(15) . . ?
B20 B15 B14 59.81(12) . . ?
B20 B15 B16 60.46(12) . . ?
B20 B15 H15 122.66(10) . . ?
B21 B20 K1 80.40(10) . 4_564 ?
B14 B20 K1 171.22(14) . 4_564 ?
B14 B20 B21 108.23(16) . . ?
B19 B20 K1 124.99(13) . 4_564 ?
B19 B20 B21 59.81(13) . . ?
B19 B20 B14 60.61(13) . . ?
B16 B20 K1 77.46(10) . 4_564 ?
B16 B20 B21 59.66(12) . . ?
B16 B20 B14 108.03(15) . . ?
B16 B20 B19 107.76(16) . . ?
B15 B20 K1 119.39(12) . 4_564 ?
B15 B20 B21 107.93(15) . . ?
B15 B20 B14 60.24(12) . . ?
B15 B20 B19 108.68(15) . . ?
B15 B20 B16 59.94(12) . . ?
H20 B20 K1 50.50(4) . 4_564 ?
H20 B20 B21 121.93(10) . . ?
H20 B20 B14 121.35(11) . . ?
H20 B20 B19 121.44(11) . . ?
H20 B20 B16 122.04(10) . . ?
H20 B20 B15 121.46(10) . . ?
B20 H20 K1 110.93(5) . 4_564 ?
B17 B18 B21 59.77(13) . . ?
B19 B18 B21 59.90(14) . . ?
B19 B18 B17 107.93(16) . . ?
B13 B18 B21 107.59(16) . . ?
B13 B18 B17 107.95(15) . . ?
B13 B18 B19 59.90(14) . . ?
B12 B18 B21 107.59(15) . . ?
B12 B18 B17 60.22(13) . . ?
B12 B18 B19 107.61(16) . . ?
B12 B18 B13 59.65(13) . . ?
H18 B18 B21 122.04(10) . . ?
H18 B18 B17 121.62(11) . . ?
H18 B18 B19 121.84(10) . . ?
H18 B18 B13 121.93(10) . . ?
H18 B18 B12 121.95(11) . . ?
B3 B4 C4 59.25(11) . . ?
H4 B4 C4 122.91(9) . . ?
H4 B4 B3 121.66(10) . . ?
B10 B4 C4 107.14(14) . . ?
B10 B4 B3 108.42(15) . . ?
B10 B4 H4 121.53(10) . . ?
B5 B4 C4 59.46(11) . . ?
B5 B4 B3 107.71(14) . . ?
B5 B4 H4 121.82(9) . . ?
B5 B4 B10 60.11(12) . . ?
B9 B4 C4 106.60(14) . . ?
B9 B4 B3 60.05(12) . . ?
B9 B4 H4 122.03(10) . . ?
B9 B4 B10 60.18(12) . . ?
B9 B4 B5 107.81(15) . . ?
H10 B10 B4 121.94(10) . . ?
B11 B10 B4 107.22(15) . . ?
B11 B10 H10 122.29(9) . . ?
B6 B10 B4 107.37(15) . . ?
B6 B10 H10 122.20(10) . . ?
B6 B10 B11 59.84(13) . . ?
B5 B10 B4 59.84(11) . . ?
B5 B10 H10 121.93(10) . . ?
B5 B10 B11 107.44(15) . . ?
B5 B10 B6 59.72(12) . . ?
B9 B10 B4 60.04(12) . . ?
B9 B10 H10 122.32(10) . . ?
B9 B10 B11 59.07(12) . . ?
B9 B10 B6 106.91(15) . . ?
B9 B10 B5 107.49(14) . . ?
B10 B11 K1 124.58(12) . 6_655 ?
H11 B11 K1 47.41(4) . 6_655 ?
H11 B11 B10 121.58(10) . . ?
B7 B11 K1 81.02(11) . 6_655 ?
B7 B11 B10 107.73(15) . . ?
B7 B11 H11 122.15(10) . . ?
B8 B11 K1 121.48(12) . 6_655 ?
B8 B11 B10 108.39(15) . . ?
B8 B11 H11 121.80(10) . . ?
B8 B11 B7 59.22(13) . . ?
B6 B11 K1 82.60(11) . 6_655 ?
B6 B11 B10 59.66(13) . . ?
B6 B11 H11 122.24(10) . . ?
B6 B11 B7 59.83(13) . . ?
B6 B11 B8 107.25(15) . . ?
B9 B11 K1 168.81(13) . 6_655 ?
B9 B11 B10 60.21(12) . . ?
B9 B11 H11 121.50(10) . . ?
B9 B11 B7 107.79(15) . . ?
B9 B11 B8 60.59(13) . . ?
B9 B11 B6 107.67(15) . . ?
B11 H11 K1 115.27(5) . 6_655 ?
C5 B7 K1 127.58(12) . 6_655 ?
B11 B7 K1 69.08(10) . 6_655 ?
B11 B7 C5 105.17(15) . . ?
H7 B7 K1 58.00(4) . 6_655 ?
H7 B7 C5 124.21(10) . . ?
H7 B7 B11 122.22(10) . . ?
B8 B7 K1 113.49(12) . 6_655 ?
B8 B7 C5 105.85(15) . . ?
B8 B7 B11 60.29(13) . . ?
B8 B7 H7 121.75(10) . . ?
B2 B7 K1 173.01(13) . 6_655 ?
B2 B7 C5 59.02(11) . . ?
B2 B7 B11 107.99(15) . . ?
B2 B7 H7 121.65(10) . . ?
B2 B7 B8 60.18(12) . . ?
B6 B7 K1 76.90(10) . 6_655 ?
B6 B7 C5 58.39(12) . . ?
B6 B7 B11 59.93(13) . . ?
B6 B7 H7 121.91(10) . . ?
B6 B7 B8 108.17(16) . . ?
B6 B7 B2 107.42(15) . . ?
B3 B8 K1 76.44(10) . . ?
B11 B8 K1 118.90(13) . . ?
B11 B8 B3 107.22(15) . . ?
B7 B8 K1 175.68(13) . . ?
B7 B8 B3 107.87(15) . . ?
B7 B8 B11 60.49(13) . . ?
B2 B8 K1 122.89(12) . . ?
B2 B8 B3 59.64(12) . . ?
B2 B8 B11 108.28(15) . . ?
B2 B8 B7 60.36(12) . . ?
B9 B8 K1 74.56(10) . . ?
B9 B8 B3 59.74(12) . . ?
B9 B8 B11 59.15(13) . . ?
B9 B8 B7 107.64(16) . . ?
B9 B8 B2 107.47(15) . . ?
H8 B8 K1 56.7(13) . . ?
H8 B8 B3 123.8(13) . . ?
H8 B8 B11 121.1(13) . . ?
H8 B8 B7 119.5(13) . . ?
H8 B8 B2 121.2(13) . . ?
H8 B8 B9 123.8(13) . . ?
C5 B2 C4 59.37(11) . . ?
B3 B2 C4 58.86(11) . . ?
B3 B2 C5 105.57(14) . . ?
B7 B2 C4 106.72(14) . . ?
B7 B2 C5 58.35(12) . . ?
B7 B2 B3 107.59(15) . . ?
B8 B2 C4 106.37(14) . . ?
B8 B2 C5 104.78(15) . . ?
B8 B2 B3 60.19(12) . . ?
B8 B2 B7 59.46(12) . . ?
H2 B2 C4 122.58(9) . . ?
H2 B2 C5 123.94(9) . . ?
H2 B2 B3 122.24(9) . . ?
H2 B2 B7 122.22(10) . . ?
H2 B2 B8 122.87(10) . . ?
C5 B6 K1 125.45(12) . 6_655 ?
B10 B6 K1 114.24(12) . 6_655 ?
B10 B6 C5 106.06(15) . . ?
B11 B6 K1 67.88(10) . 6_655 ?
B11 B6 C5 105.62(15) . . ?
B11 B6 B10 60.50(13) . . ?
B7 B6 K1 74.18(10) . 6_655 ?
B7 B6 C5 58.66(12) . . ?
B7 B6 B10 108.74(16) . . ?
B7 B6 B11 60.25(13) . . ?
H6 B6 K1 59.81(4) . 6_655 ?
H6 B6 C5 124.03(10) . . ?
H6 B6 B10 121.60(10) . . ?
H6 B6 B11 121.93(10) . . ?
H6 B6 B7 121.48(10) . . ?
B5 B6 K1 174.31(14) . 6_655 ?
B5 B6 C5 59.12(11) . . ?
B5 B6 B10 60.14(12) . . ?
B5 B6 B11 108.30(15) . . ?
B5 B6 B7 107.91(15) . . ?
B5 B6 H6 121.53(10) . . ?
C5 B5 C4 59.60(11) . . ?
B4 B5 C4 58.64(11) . . ?
B4 B5 C5 105.73(14) . . ?
B10 B5 C4 106.45(14) . . ?
B10 B5 C5 105.55(14) . . ?
B10 B5 B4 60.05(12) . . ?
B6 B5 C4 106.97(14) . . ?
B6 B5 C5 58.45(12) . . ?
B6 B5 B4 107.88(15) . . ?
B6 B5 B10 60.15(13) . . ?
H5 B5 C4 122.61(9) . . ?
H5 B5 C5 123.60(9) . . ?
H5 B5 B4 122.37(9) . . ?
H5 B5 B10 122.47(10) . . ?
H5 B5 B6 121.88(10) . . ?
B3 B9 K1 75.95(10) . . ?
B4 B9 K1 122.92(12) . . ?
B4 B9 B3 59.61(11) . . ?
B10 B9 K1 176.29(13) . . ?
B10 B9 B3 107.74(15) . . ?
B10 B9 B4 59.78(12) . . ?
B11 B9 K1 118.85(12) . . ?
B11 B9 B3 108.16(15) . . ?
B11 B9 B4 108.34(15) . . ?
B11 B9 B10 60.72(13) . . ?
B8 B9 K1 73.47(10) . . ?
B8 B9 B3 59.80(12) . . ?
B8 B9 B4 107.64(15) . . ?
B8 B9 B10 108.54(16) . . ?
B8 B9 B11 60.26(13) . . ?
H9 B9 K1 53.4(12) . . ?
H9 B9 B3 120.2(12) . . ?
H9 B9 B4 122.1(12) . . ?
H9 B9 B10 123.3(12) . . ?
H9 B9 B11 122.2(12) . . ?
H9 B9 B8 120.4(12) . . ?
B1 H1a K1 107.8(12) . 5_666 ?
B9 H9 K1 108.5(13) . . ?
B1 H1b K1 102.4(12) . 5_666 ?
B3 H3 K1 95.2(12) . . ?
B8 H8 K1 105.3(15) . . ?

loop_
_geom_bond_atom_site_label_1
_geom_bond_atom_site_label_2
_geom_bond_distance
_geom_bond_site_symmetry_2
_geom_bond_publ_flag
K1 B21 3.417(2) 4_565 ?
K1 H21 3.035(2) 4_565 ?
K1 B1 3.156(2) 5_666 ?
K1 B3 3.305(2) . ?
K1 B16 3.329(2) 4_565 ?
K1 H16 2.875(2) 4_565 ?
K1 B20 3.225(2) 4_565 ?
K1 H20 2.665(2) 4_565 ?
K1 B11 3.342(2) 6_665 ?
K1 H11 2.721(2) 6_665 ?
K1 B7 3.534(2) 6_665 ?
K1 B8 3.234(2) . ?
K1 B6 3.578(2) 6_665 ?
K1 B9 3.252(2) . ?
K1 H1a 2.61(2) 5_666 ?
K1 H9 2.75(2) . ?
K1 H1b 2.69(2) 5_666 ?
K1 H3 3.01(2) . ?
K1 H8 2.80(2) . ?
C2 C1 1.700(2) . ?
C2 C3 1.508(3) . ?
C2 B17 1.715(3) . ?
C2 B16 1.700(3) . ?
C2 B12 1.705(3) . ?
C2 B15 1.715(3) . ?
C1 B1 1.644(3) . ?
C1 B14 1.708(3) . ?
C1 B13 1.728(3) . ?
C1 B12 1.743(3) . ?
C1 B15 1.718(3) . ?
C4 C5 1.709(2) . ?
C4 B1 1.652(3) . ?
C4 B3 1.720(3) . ?
C4 B4 1.713(3) . ?
C4 B2 1.736(3) . ?
C4 B5 1.728(3) . ?
C3 H3a 0.9600 . ?
C3 H3b 0.9600 . ?
C3 H3c 0.9600 . ?
C5 C6 1.516(3) . ?
C5 B7 1.704(3) . ?
C5 B2 1.716(3) . ?
C5 B6 1.699(3) . ?
C5 B5 1.711(3) . ?
C6 H6a 0.9600 . ?
C6 H6b 0.9600 . ?
C6 H6c 0.9600 . ?
B21 H21 1.1000 . ?
B21 B17 1.769(3) . ?
B21 B19 1.777(3) . ?
B21 B16 1.776(3) . ?
B21 B20 1.788(3) . ?
B21 B18 1.777(3) . ?
B17 B16 1.765(3) . ?
B17 B12 1.779(3) . ?
B17 B18 1.774(3) . ?
B17 H17 1.1000 . ?
B1 H1a 1.14(2) . ?
B1 H1b 1.18(2) . ?
B3 B4 1.766(3) . ?
B3 B8 1.774(3) . ?
B3 B2 1.765(3) . ?
B3 B9 1.773(3) . ?
B3 H3 1.11(2) . ?
B14 H14 1.1000 . ?
B14 B19 1.786(3) . ?
B14 B13 1.764(3) . ?
B14 B15 1.772(3) . ?
B14 B20 1.764(3) . ?
B19 H19 1.1000 . ?
B19 B13 1.776(3) . ?
B19 B20 1.776(3) . ?
B19 B18 1.783(4) . ?
B16 H16 1.1000 . ?
B16 B15 1.773(3) . ?
B16 B20 1.782(3) . ?
B13 H13 1.1000 . ?
B13 B12 1.764(3) . ?
B13 B18 1.775(3) . ?
B12 B18 1.773(3) . ?
B12 H12 1.1000 . ?
B15 H15 1.1000 . ?
B15 B20 1.767(3) . ?
B20 H20 1.1000 . ?
B18 H18 1.1000 . ?
B4 H4 1.1000 . ?
B4 B10 1.774(3) . ?
B4 B5 1.770(3) . ?
B4 B9 1.778(3) . ?
B10 H10 1.1000 . ?
B10 B11 1.790(3) . ?
B10 B6 1.775(3) . ?
B10 B5 1.775(3) . ?
B10 B9 1.781(3) . ?
B11 H11 1.1000 . ?
B11 B7 1.784(3) . ?
B11 B8 1.780(3) . ?
B11 B6 1.778(3) . ?
B11 B9 1.760(3) . ?
B7 H7 1.1000 . ?
B7 B8 1.761(3) . ?
B7 B2 1.777(3) . ?
B7 B6 1.776(3) . ?
B8 B2 1.774(3) . ?
B8 B9 1.786(3) . ?
B8 H8 1.03(2) . ?
B2 H2 1.1000 . ?
B6 H6 1.1000 . ?
B6 B5 1.767(3) . ?
B5 H5 1.1000 . ?
B9 H9 1.07(2) . ?

loop_
_geom_torsion_atom_site_label_1
_geom_torsion_atom_site_label_2
_geom_torsion_atom_site_label_3
_geom_torsion_atom_site_label_4
_geom_torsion
_geom_torsion_site_symmetry_1
_geom_torsion_site_symmetry_2
_geom_torsion_site_symmetry_3
_geom_torsion_site_symmetry_4
_geom_torsion_publ_flag
K1 B1 C1 C2 -99.79(11) 5_666 . . . ?
K1 B1 C1 B14 107.80(12) 5_666 . . . ?
K1 B1 C1 B13 35.45(13) 5_666 . . . ?
K1 B1 C1 B12 -32.53(13) 5_666 . . . ?
K1 B1 C1 B15 -174.05(10) 5_666 . . . ?
K1 B1 C4 C5 -75.13(15) 5_666 . . . ?
K1 B1 C4 B3 59.58(16) 5_666 . . . ?
K1 B1 C4 B4 133.45(14) 5_666 . . . ?
K1 B1 C4 B2 -8.47(16) 5_666 . . . ?
K1 B1 C4 B5 -147.68(14) 5_666 . . . ?
K1 B6 C5 C4 -138.37(13) 6_655 . . . ?
K1 B6 C5 C6 76.28(16) 6_655 . . . ?
K1 B6 C5 B7 -34.37(13) 6_655 . . . ?
K1 B6 C5 B2 -71.89(15) 6_655 . . . ?
K1 B6 C5 B5 -176.0(2) 6_655 . . . ?
C2 C1 B1 C4 82.58(16) . . . . ?
C1 B1 C4 C5 101.96(17) . . . . ?
C1 B1 C4 B3 -123.33(17) . . . . ?
C1 B1 C4 B4 -49.5(2) . . . . ?
C1 B1 C4 B2 168.62(16) . . . . ?
C1 B1 C4 B5 29.4(2) . . . . ?
C4 C5 B6 B10 -1.53(14) . . . . ?
C4 C5 B6 B11 -64.69(15) . . . . ?
C4 C5 B6 B7 -104.0(2) . . . . ?
C4 C5 B6 B5 37.59(16) . . . . ?
